data_2101427
loop_
_publ_author_name
'Glidewell, C.'
'Klar, R. B.'
'Lightfoot, P.'
'Zakaria, C. M.'
'Ferguson, G.'

_publ_section_title
;
 Hydrogen bonding in \a-ferrocenyl alcohols: structures of
 1-ferrocenylethanol, 1-ferrocenyl-2-phenylethanol,
 1-ferrocenyl-1-phenylpropan-1-ol,
 1-ferrocenyl-1-phenyl-2-methylpropan-1-ol,
 1-ferrocenyl-1-phenyl-2,2-dimethylpropan-1-ol,
 1-ferrocenyl-1,2-diphenylethanol and diferrocenyl(phenyl)methanol
;
_journal_issue 1
_journal_name_full 'Acta Crystallographica Section B'
_journal_page_first 110
_journal_page_last 121
_journal_paper_doi 10.1107/S0108768195007531
_journal_volume 52
_journal_year 1996
_chemical_formula_moiety 'C27 H24 Fe2 O '
_chemical_formula_sum 'C27 H24 Fe2 O'
_chemical_formula_weight 476.20
_chemical_name_common Diferrocenyl(phenyl)methanol
_chemical_name_systematic
;
Diferrocenyl(phenyl)methanol
;
_space_group_IT_number 2
_symmetry_cell_setting triclinic
_symmetry_space_group_name_Hall '-P 1'
_symmetry_space_group_name_H-M 'P -1'
_cell_angle_alpha 117.844(11)
_cell_angle_beta 98.890(10)
_cell_angle_gamma 102.362(11)
_cell_formula_units_Z 2
_cell_length_a 9.3999(11)
_cell_length_b 11.1988(16)
_cell_length_c 11.9720(16)
_cell_measurement_reflns_used 25
_cell_measurement_temperature 294.0(10)
_cell_measurement_theta_max 22.50
_cell_measurement_theta_min 11.50
_cell_volume 1040.2(3)
_computing_cell_refinement 'Enraf-Nonius SET4 and CELDIM'
_computing_data_collection 'Enraf-Nonius CAD4 (Enraf-Nonius 1992)'
_computing_data_reduction 'DATRD2 in NRCVAX94 (Gabe, Le Page, Charland, Lee & White, 1989)'
_computing_molecular_graphics 'NRCVAX94, PLATON (Spek, 1994a) and PLUTON (Spek 1994b)'
_computing_publication_material 'NRCVAX94 and WordPerfect'
_computing_structure_refinement NRCVAX94
_computing_structure_solution 'NRCVAX94 and Patterson Heavy-Atom Method'
_diffrn_ambient_temperature 294.0(10)
_diffrn_measurement_device 'Nonius CAD-4'
_diffrn_measurement_method '\q/2\q '
_diffrn_radiation_monochromator graphite
_diffrn_radiation_source 'X-ray tube'
_diffrn_radiation_type 'Molybdenum K\a'
_diffrn_radiation_wavelength 0.7107
_diffrn_reflns_av_R_equivalents 0.000
_diffrn_reflns_limit_h_max 11
_diffrn_reflns_limit_h_min -11
_diffrn_reflns_limit_k_max 14
_diffrn_reflns_limit_k_min 0
_diffrn_reflns_limit_l_max 13
_diffrn_reflns_limit_l_min -15
_diffrn_reflns_number 4507
_diffrn_reflns_theta_max 26.87
_diffrn_reflns_theta_min 2.0
_diffrn_standards_decay_% 1.1
_diffrn_standards_interval_time 120
_diffrn_standards_number 3
_exptl_absorpt_coefficient_mu 1.41
_exptl_absorpt_correction_T_max 0.7415
_exptl_absorpt_correction_T_min 0.6057
_exptl_absorpt_correction_type 'empirical, \y-scans'
_exptl_crystal_colour orange
_exptl_crystal_density_diffrn 1.520
_exptl_crystal_description plate
_exptl_crystal_F_000 492
_exptl_crystal_size_max 0.39
_exptl_crystal_size_mid 0.33
_exptl_crystal_size_min 0.13
_refine_diff_density_max 0.45
_refine_diff_density_min -0.35
_refine_ls_extinction_method none
_refine_ls_goodness_of_fit_obs 1.14
_refine_ls_hydrogen_treatment 'H atoms: C-H riding 0.95\%A, O-H refall'
_refine_ls_matrix_type full
_refine_ls_number_parameters 275
_refine_ls_number_reflns 3435
_refine_ls_R_factor_all 0.048
_refine_ls_R_factor_obs 0.031
_refine_ls_shift/esd_max 0.000
_refine_ls_structure_factor_coef F
_refine_ls_weighting_details 'w = 1/[\s^2^(F) + 0.0008F^2^]'
_refine_ls_weighting_scheme calc
_refine_ls_wR_factor_all 0.046
_refine_ls_wR_factor_obs 0.043
_reflns_number_observed 3435
_reflns_number_total 4507
_reflns_observed_criterion 'Inet > 2.5\s(Inet)'
_cod_data_source_file ab0340.cif
_cod_data_source_block 2g
_cod_depositor_comments
;
The following automatic conversions were performed:
'_symmetry_cell_setting' value 'Triclinic' changed to 'triclinic'
according to '/home/saulius/struct/CIF-dictionaries/cif_core.dic'
dictionary named 'cif_core.dic' version 2.4.1 from 2010-06-29.

Automatic conversion script
Id: cif_fix_enum 1527 2010-12-29 10:47:43Z saulius 

The following automatic conversions were performed:

'_symmetry_cell_setting' value 'Triclinic' changed to 'triclinic'
according to /home/saulius/struct/CIF-dictionaries/cif_core.dic
dictionary named 'cif_core.dic' version 2.4.1 from 2010-06-29.

Automatic conversion script
Id: cif_fix_values 1715 2011-07-08 13:25:40Z adriana 

The following automatic conversions were performed:

'_refine_ls_weighting_scheme' value '1/[\s^2^(F) + 0.0008F^2^]' was
changed to 'calc'. New tag '_refine_ls_weighting_details' was
created. The value of the new tag was set to 'w = 1/[\s^2^(F) +
0.0008F^2^]'.

Automatic conversion script
Id: cif_fix_values 3143 2015-03-26 13:38:13Z robertas 
;
_cod_original_cell_volume 1040.2(2)
_cod_original_formula_sum 'C27 H24 Fe2 O '
_cod_database_code 2101427

loop_
_symmetry_equiv_pos_as_xyz
x,y,z
-x,-y,-z

loop_
_atom_site_aniso_label
_atom_site_aniso_U_11
_atom_site_aniso_U_22
_atom_site_aniso_U_33
_atom_site_aniso_U_12
_atom_site_aniso_U_13
_atom_site_aniso_U_23
_atom_site_aniso_type_symbol
Fe1 0.0250(2) 0.0363(2) 0.0423(2) 0.00672(14) 0.00830(15) 0.0209(2) Fe
Fe2 0.0432(2) 0.0306(2) 0.0248(2) 0.00312(15) 0.00757(15) 0.0115(2) Fe
O1 0.0357(11) 0.0536(12) 0.0444(11) 0.0061(9) 0.0164(9) 0.0295(10) O
C1 0.0257(11) 0.0326(12) 0.0301(11) 0.0025(9) 0.0067(9) 0.0173(10) C
C11 0.0243(11) 0.0341(12) 0.0424(13) 0.0036(9) 0.0072(10) 0.0218(11) C
C12 0.0370(14) 0.0323(13) 0.0578(17) 0.0048(11) 0.0017(13) 0.0142(12) C
C13 0.0380(15) 0.0433(17) 0.105(3) 0.0071(13) 0.0029(17) 0.0454(19) C
C14 0.0376(15) 0.079(2) 0.088(2) 0.0112(15) 0.0128(16) 0.067(2) C
C15 0.0303(12) 0.0647(18) 0.0528(16) 0.0132(12) 0.0154(11) 0.0421(15) C
C21 0.0333(13) 0.0625(19) 0.0573(18) -0.0005(13) 0.0087(13) 0.0383(16) C
C22 0.0382(15) 0.067(2) 0.059(2) 0.0010(15) 0.0270(15) 0.0113(17) C
C23 0.0279(13) 0.0575(19) 0.098(3) 0.0125(13) 0.0095(15) 0.0417(19) C
C24 0.0345(14) 0.068(2) 0.0517(17) 0.0006(14) 0.0010(12) 0.0312(16) C
C25 0.0378(14) 0.0404(15) 0.0560(18) 0.0034(12) 0.0096(13) 0.0163(13) C
C31 0.0296(11) 0.0286(11) 0.0251(11) 0.0051(9) 0.0076(9) 0.0119(9) C
C32 0.0410(13) 0.0352(13) 0.0323(12) 0.0089(11) 0.0042(10) 0.0173(11) C
C33 0.0340(13) 0.0484(15) 0.0393(14) 0.0094(12) 0.0000(11) 0.0165(12) C
C34 0.0322(12) 0.0404(14) 0.0373(13) -0.0012(11) 0.0088(10) 0.0129(11) C
C35 0.0335(12) 0.0342(12) 0.0291(11) 0.0031(10) 0.0092(9) 0.0156(10) C
C41 0.073(2) 0.0510(18) 0.0505(18) 0.0083(16) 0.0373(17) 0.0064(15) C
C42 0.136(4) 0.0450(18) 0.0375(16) 0.014(2) 0.044(2) 0.0171(14) C
C43 0.089(3) 0.0539(19) 0.0254(13) 0.0087(18) 0.0036(15) 0.0096(13) C
C44 0.081(2) 0.0315(14) 0.0388(15) 0.0042(15) 0.0181(15) 0.0073(12) C
C45 0.073(2) 0.0445(17) 0.0485(17) 0.0214(16) 0.0222(16) 0.0129(14) C
C51 0.0294(11) 0.0308(12) 0.0313(12) 0.0048(9) 0.0023(9) 0.0154(10) C
C52 0.0394(14) 0.0357(14) 0.0653(19) 0.0049(12) 0.0110(13) 0.0223(14) C
C53 0.0553(19) 0.0278(14) 0.079(2) 0.0017(13) 0.0055(17) 0.0134(15) C
C54 0.068(2) 0.0383(16) 0.0497(17) 0.0183(15) 0.0011(15) 0.0060(14) C
C55 0.0560(18) 0.0510(17) 0.0457(16) 0.0216(15) 0.0146(14) 0.0177(14) C
C56 0.0407(14) 0.0366(14) 0.0395(14) 0.0077(11) 0.0102(11) 0.0147(12) C

loop_
_atom_site_label
_atom_site_fract_x
_atom_site_fract_y
_atom_site_fract_z
_atom_site_U_iso_or_equiv
_atom_site_thermal_displace_type
_atom_site_type_symbol
Fe1 0.10277(4) -0.12015(4) 0.26601(4) 0.0351(2) Uani Fe
Fe2 -0.45278(4) -0.37853(4) -0.15558(3) 0.0361(2) Uani Fe
O1 -0.1204(2) -0.0856(2) 0.0224(2) 0.0437(14) Uani O
C1 -0.1988(2) -0.1026(2) 0.1108(2) 0.0305(14) Uani C
C11 -0.1231(3) -0.1711(3) 0.1756(2) 0.0341(15) Uani C
C12 -0.0706(3) -0.2887(3) 0.1099(3) 0.0492(18) Uani C
C13 -0.0168(3) -0.3257(3) 0.2027(4) 0.063(3) Uani C
C14 -0.0348(3) -0.2332(4) 0.3244(4) 0.060(3) Uani C
C15 -0.1005(3) -0.1370(3) 0.3090(3) 0.0441(19) Uani C
C21 0.2365(3) 0.0350(3) 0.2456(3) 0.051(2) Uani C
C22 0.2886(3) -0.0832(4) 0.2045(3) 0.066(2) Uani C
C23 0.3274(3) -0.1015(4) 0.3131(4) 0.062(3) Uani C
C24 0.2983(3) 0.0047(4) 0.4199(3) 0.056(2) Uani C
C25 0.2429(3) 0.0880(3) 0.3783(3) 0.0508(19) Uani C
C31 -0.3619(3) -0.1975(2) 0.0286(2) 0.0295(13) Uani C
C32 -0.4599(3) -0.1740(3) -0.0573(2) 0.0377(16) Uani C
C33 -0.6073(3) -0.2755(3) -0.1038(3) 0.0455(18) Uani C
C34 -0.6020(3) -0.3607(3) -0.0469(3) 0.0424(16) Uani C
C35 -0.4510(3) -0.3125(3) 0.0355(2) 0.0341(14) Uani C
C41 -0.2843(4) -0.4236(4) -0.2405(3) 0.067(2) Uani C
C42 -0.3962(6) -0.4103(3) -0.3222(3) 0.075(3) Uani C
C43 -0.5369(4) -0.5136(4) -0.3549(3) 0.066(3) Uani C
C44 -0.5095(4) -0.5904(3) -0.2931(3) 0.058(2) Uani C
C45 -0.3541(4) -0.5337(3) -0.2214(3) 0.059(2) Uani C
C51 -0.2004(3) 0.0432(2) 0.2180(2) 0.0326(15) Uani C
C52 -0.0854(3) 0.1688(3) 0.2596(3) 0.0505(19) Uani C
C53 -0.0830(4) 0.2982(3) 0.3639(4) 0.064(2) Uani C
C54 -0.1964(4) 0.3034(3) 0.4235(3) 0.061(2) Uani C
C55 -0.3121(4) 0.1829(3) 0.3818(3) 0.054(2) Uani C
C56 -0.3136(3) 0.0521(3) 0.2794(3) 0.0422(17) Uani C
H0 -0.047(4) -0.069(4) 0.049(3) 0.053(11) Uiso H
H12 -0.072 -0.334 0.020 0.0524 Uiso H
H13 0.025 -0.401 0.185 0.0721 Uiso H
H14 -0.007 -0.235 0.403 0.0782 Uiso H
H15 -0.125 -0.063 0.376 0.0592 Uiso H
H21 0.204 0.072 0.193 0.0610 Uiso H
H22 0.296 -0.141 0.119 0.0649 Uiso H
H23 0.366 -0.173 0.314 0.0713 Uiso H
H24 0.313 0.018 0.506 0.0615 Uiso H
H25 0.214 0.168 0.432 0.0547 Uiso H
H32 -0.432 -0.103 -0.079 0.0462 Uiso H
H33 -0.695 -0.285 -0.163 0.0506 Uiso H
H34 -0.685 -0.437 -0.061 0.0466 Uiso H
H35 -0.416 -0.350 0.087 0.0422 Uiso H
H41 -0.179 -0.368 -0.205 0.0681 Uiso H
H42 -0.380 -0.343 -0.350 0.0829 Uiso H
H43 -0.632 -0.529 -0.409 0.0663 Uiso H
H44 -0.583 -0.667 -0.299 0.0605 Uiso H
H45 -0.305 -0.564 -0.169 0.0653 Uiso H
H52 -0.008 0.166 0.216 0.0568 Uiso H
H53 -0.002 0.383 0.394 0.0639 Uiso H
H54 -0.194 0.392 0.494 0.0620 Uiso H
H55 -0.392 0.187 0.422 0.0609 Uiso H
H56 -0.394 -0.033 0.251 0.0489 Uiso H

loop_
_atom_type_symbol
_atom_type_scat_dispersion_real
_atom_type_scat_dispersion_imag
_atom_type_scat_source
C 0.002 0.002 'International Tables Vol. IV Table 2.2B'
H 0.000 0.000 'International Tables Vol. IV Table 2.2B'
Fe 0.301 0.845 'International Tables Vol. IV Table 2.2B'
O 0.008 0.006 'International Tables Vol. IV Table 2.2B'

loop_
_geom_angle_atom_site_label_1
_geom_angle_atom_site_label_2
_geom_angle_atom_site_label_3
_geom_angle
C1 O1 H0 107(3)
O1 C1 C11 110.64(19)
O1 C1 C31 106.91(18)
O1 C1 C51 110.34(19)
C11 C1 C31 110.39(18)
C11 C1 C51 109.73(19)
C31 C1 C51 108.78(18)
C1 C11 C12 125.4(2)
C1 C11 C15 127.0(2)
C12 C11 C15 107.5(2)
C11 C12 C13 107.7(3)
C12 C13 C14 108.7(3)
C13 C14 C15 108.1(3)
C11 C15 C14 108.0(3)
C22 C21 C25 107.2(3)
C21 C22 C23 108.2(3)
C22 C23 C24 107.6(3)
C23 C24 C25 108.0(3)
C21 C25 C24 109.0(3)
C1 C31 C32 125.2(2)
C1 C31 C35 126.9(2)
C32 C31 C35 107.5(2)
C31 C32 C33 108.0(2)
C32 C33 C34 108.3(2)
C33 C34 C35 108.1(2)
C31 C35 C34 108.2(2)
C42 C41 C45 108.2(3)
C41 C42 C43 108.2(3)
C42 C43 C44 107.3(3)
C43 C44 C45 108.3(3)
C41 C45 C44 108.0(3)
C1 C51 C52 121.3(2)
C1 C51 C56 120.8(2)
C52 C51 C56 117.9(2)
C51 C52 C53 120.3(3)
C52 C53 C54 120.4(3)
C53 C54 C55 120.2(3)
C54 C55 C56 119.7(3)
C51 C56 C55 121.4(2)

loop_
_geom_bond_atom_site_label_1
_geom_bond_atom_site_label_2
_geom_bond_distance
Fe1 C11 2.049(2)
Fe1 C12 2.039(3)
Fe1 C13 2.034(3)
Fe1 C14 2.042(3)
Fe1 C15 2.047(3)
Fe1 C21 2.053(3)
Fe1 C22 2.034(3)
Fe1 C23 2.038(3)
Fe1 C24 2.043(3)
Fe1 C25 2.047(3)
Fe2 C31 2.050(2)
Fe2 C32 2.052(3)
Fe2 C33 2.038(3)
Fe2 C34 2.035(3)
Fe2 C35 2.046(2)
Fe2 C41 2.039(3)
Fe2 C42 2.033(3)
Fe2 C43 2.035(3)
Fe2 C44 2.040(3)
Fe2 C45 2.035(3)
O1 C1 1.439(3)
O1 H0 0.66(3)
C1 C11 1.522(3)
C1 C31 1.519(3)
C1 C51 1.540(3)
C11 C12 1.424(4)
C11 C15 1.425(4)
C12 C13 1.418(5)
C13 C14 1.402(6)
C14 C15 1.418(4)
C21 C22 1.407(5)
C21 C25 1.398(4)
C22 C23 1.414(6)
C23 C24 1.396(5)
C24 C25 1.398(5)
C31 C32 1.428(3)
C31 C35 1.424(3)
C32 C33 1.420(4)
C33 C34 1.412(4)
C34 C35 1.422(4)
C41 C42 1.404(6)
C41 C45 1.403(5)
C42 C43 1.415(6)
C43 C44 1.410(5)
C44 C45 1.408(5)
C51 C52 1.387(4)
C51 C56 1.379(4)
C52 C53 1.396(4)
C53 C54 1.368(5)
C54 C55 1.352(5)
C55 C56 1.399(4)

loop_
_geom_torsion_atom_site_label_1
_geom_torsion_atom_site_label_2
_geom_torsion_atom_site_label_3
_geom_torsion_atom_site_label_4
_geom_torsion
_geom_torsion_publ_flag
H0 O1 C1 C11 -36(4) no
H0 O1 C1 C31 -156(4) no
H0 O1 C1 C51 86(4) no
O1 C1 C11 C12 -43.1(2) no
O1 C1 C11 C15 141.3(4) no
C31 C1 C11 C12 75.0(3) no
C31 C1 C11 C15 -100.6(3) no
C51 C1 C11 C12 -165.1(4) no
C51 C1 C11 C15 19.3(2) no
O1 C1 C31 C32 -52.1(2) no
O1 C1 C31 C35 137.0(3) no
C11 C1 C31 C32 -172.5(4) no
C11 C1 C31 C35 16.6(2) no
C51 C1 C31 C32 67.1(2) no
C51 C1 C31 C35 -103.8(3) no
O1 C1 C51 C52 -28.60(10) no
O1 C1 C51 C56 154.0(4) no
C11 C1 C51 C52 93.6(3) no
C11 C1 C51 C56 -83.8(3) no
C31 C1 C51 C52 -145.6(4) no
C31 C1 C51 C56 37.1(2) no
C1 C11 C12 C13 -176.2(4) no
C15 C11 C12 C13 0.1(2) no
C1 C11 C15 C14 176.2(4) no
C12 C11 C15 C14 0.0(2) no
C11 C12 C13 C14 -0.1(2) no
C12 C13 C14 C15 0.1(2) no
C13 C14 C15 C11 -0.1(2) no
C25 C21 C22 C23 -0.2(2) no
C22 C21 C25 C24 0.1(2) no
C21 C22 C23 C24 0.3(2) no
C22 C23 C24 C25 -0.2(2) no
C23 C24 C25 C21 0.1(2) no
C1 C31 C32 C33 -173.2(4) no
C35 C31 C32 C33 -0.8(2) no
C1 C31 C35 C34 173.1(4) no
C32 C31 C35 C34 0.8(2) no
C31 C32 C33 C34 0.5(2) no
C32 C33 C34 C35 0.0(2) no
C33 C34 C35 C31 -0.5(2) no
C45 C41 C42 C43 -0.3(3) no
C42 C41 C45 C44 0.8(3) no
C41 C42 C43 C44 -0.3(3) no
C42 C43 C44 C45 0.8(3) no
C43 C44 C45 C41 -1.0(3) no
C1 C51 C52 C53 -175.0(4) no
C56 C51 C52 C53 2.5(2) no
C1 C51 C56 C55 176.5(4) no
C52 C51 C56 C55 -1.0(2) no
C51 C52 C53 C54 -2.1(2) no
C52 C53 C54 C55 0.0(2) no
C53 C54 C55 C56 1.5(2) no
C54 C55 C56 C51 -1.0(2) no
